data_4088043
loop_
_publ_author_name
'Do, Truong Giang'
'Hupf, Emanuel'
'Nordheider, Andreas'
'Lork, Enno'
'Slawin, Alexandra M. Z.'
'Makarov, Sergey G.'
'Ketkov, Sergey Yu.'
'Mebs, Stefan'
'Woollins, J. Derek'
'Beckmann, Jens'

_publ_section_title
;
 Intramolecularly Group 15 Stabilized Aryltellurenyl Halides and Triflates
;
_journal_issue 21
_journal_name_full Organometallics
_journal_page_first 5341
_journal_paper_doi 10.1021/acs.organomet.5b00813
_journal_volume 34
_journal_year 2015
_chemical_formula_moiety 'C18 H22 P Te, I3'
_chemical_formula_sum 'C18 H22 I3 P Te'
_chemical_formula_weight 777.66
_space_group_IT_number 14
_space_group_name_Hall '-P 2yn'
_space_group_name_H-M_alt 'P 1 21/n 1'
_symmetry_cell_setting monoclinic
_symmetry_Int_Tables_number 14
_symmetry_space_group_name_Hall '-P 2yn'
_symmetry_space_group_name_H-M 'P 1 21/n 1'
_atom_sites_solution_hydrogens geom
_atom_sites_solution_primary direct
_atom_sites_solution_secondary difmap
_cell_angle_alpha 90.0000
_cell_angle_beta 93.366(2)
_cell_angle_gamma 90.0000
_cell_formula_units_Z 4
_cell_length_a 9.8954(8)
_cell_length_b 15.5322(15)
_cell_length_c 14.5588(14)
_cell_measurement_reflns_used 7451
_cell_measurement_temperature 173
_cell_measurement_theta_max 25.40
_cell_measurement_theta_min 1.40
_cell_volume 2233.8(4)
_computing_cell_refinement 'CrystalClear-SM Expert 2.1 b32'
_computing_data_collection 'CrystalClear-SM Expert 2.1 b32 (Rigaku, 2014)'
_computing_data_reduction 'CrystalClear-SM Expert 2.1 b32'
_computing_molecular_graphics 'CrystalStructure 4.1'
_computing_publication_material 'CrystalStructure 4.1 (Rigaku, 2014)'
_computing_structure_refinement 'SHELXL-2013 (Sheldrick, 2013)'
_computing_structure_solution 'Superflip (Palatinus, et al., 2007)'
_diffrn_ambient_temperature 173
_diffrn_detector_area_resol_mean 11.628
_diffrn_measured_fraction_theta_full 1.000
_diffrn_measured_fraction_theta_max 0.999
_diffrn_measurement_device_type 'Rigaku XtaLAB P200'
_diffrn_measurement_method \w
_diffrn_radiation_type 'Mo K\a'
_diffrn_radiation_wavelength 0.71075
_diffrn_reflns_av_R_equivalents 0.0359
_diffrn_reflns_Laue_measured_fraction_full 1.000
_diffrn_reflns_Laue_measured_fraction_max 0.999
_diffrn_reflns_limit_h_max 11
_diffrn_reflns_limit_h_min -11
_diffrn_reflns_limit_k_max 18
_diffrn_reflns_limit_k_min -18
_diffrn_reflns_limit_l_max 17
_diffrn_reflns_limit_l_min -17
_diffrn_reflns_number 26986
_diffrn_reflns_point_group_measured_fraction_full 1.000
_diffrn_reflns_point_group_measured_fraction_max 0.999
_diffrn_reflns_theta_full 25.242
_diffrn_reflns_theta_max 25.375
_diffrn_reflns_theta_min 1.919
_diffrn_standards_number 0
_exptl_absorpt_coefficient_mu 5.550
_exptl_absorpt_correction_T_max 0.801
_exptl_absorpt_correction_T_min 0.548
_exptl_absorpt_correction_type multi-scan
_exptl_absorpt_process_details 'REQAB (Rigaku, 1998)'
_exptl_crystal_colour red
_exptl_crystal_density_diffrn 2.312
_exptl_crystal_density_method 'not measured'
_exptl_crystal_description prism
_exptl_crystal_F_000 1424.00
_exptl_crystal_size_max 0.150
_exptl_crystal_size_mid 0.150
_exptl_crystal_size_min 0.040
_refine_diff_density_max 0.82
_refine_diff_density_min -0.75
_refine_ls_extinction_method none
_refine_ls_goodness_of_fit_ref 1.033
_refine_ls_hydrogen_treatment constr
_refine_ls_number_parameters 212
_refine_ls_number_reflns 4098
_refine_ls_number_restraints 0
_refine_ls_R_factor_all 0.0174
_refine_ls_R_factor_gt 0.0158
_refine_ls_shift/su_max 0.002
_refine_ls_structure_factor_coef Fsqd
_refine_ls_weighting_details 'w = 1/[\s^2^(Fo^2^)+(0.0222P)^2^+0.3964P] where P=(Fo^2^+2Fc^2^)/3'
_refine_ls_weighting_scheme calc
_refine_ls_wR_factor_gt 0.0407
_refine_ls_wR_factor_ref 0.0412
_reflns_number_gt 3831
_reflns_number_total 4098
_reflns_threshold_expression F^2^>2.0\s(F^2^)
_cod_data_source_file om5b00813_si_002.cif
_cod_data_source_block anddw20a
_cod_database_code 4088043

loop_
_symmetry_equiv_pos_site_id
_symmetry_equiv_pos_as_xyz
1 +X,+Y,+Z
2 1/2-X,1/2+Y,1/2-Z
3 -X,-Y,-Z
4 1/2+X,1/2-Y,1/2+Z

loop_
_atom_site_label
_atom_site_type_symbol
_atom_site_fract_x
_atom_site_fract_y
_atom_site_fract_z
_atom_site_U_iso_or_equiv
_atom_site_adp_type
_atom_site_occupancy
_atom_site_site_symmetry_multiplicity
_atom_site_calc_flag
_atom_site_refinement_flags
I21 I 0.64201(2) 0.82745(2) 0.79815(2) 0.03794(6) Uani 1 4 d .
I22 I 0.73217(2) 0.71748(2) 0.64429(2) 0.03215(5) Uani 1 4 d .
I23 I 0.84020(2) 0.61217(2) 0.50522(2) 0.04858(6) Uani 1 4 d .
Te1 Te 0.04468(2) 0.51855(2) 0.71788(2) 0.02825(5) Uani 1 4 d .
P9 P 0.20513(6) 0.63927(4) 0.73700(4) 0.02554(13) Uani 1 4 d .
C1 C 0.1147(2) 0.48981(15) 0.85561(16) 0.0259(5) Uani 1 4 d .
C2 C 0.0661(3) 0.42402(16) 0.90787(17) 0.0316(5) Uani 1 4 d .
C3 C 0.1202(3) 0.40739(16) 0.99867(17) 0.0342(6) Uani 1 4 d .
C4 C 0.2209(3) 0.45777(16) 1.03692(17) 0.0315(6) Uani 1 4 d .
C5 C 0.2696(2) 0.52519(15) 0.98386(16) 0.0270(5) Uani 1 4 d .
C6 C 0.3741(3) 0.57238(16) 1.02956(16) 0.0299(5) Uani 1 4 d .
C7 C 0.4311(3) 0.63982(16) 0.98461(17) 0.0320(5) Uani 1 4 d .
C8 C 0.3824(3) 0.66041(16) 0.89435(17) 0.0299(5) Uani 1 4 d .
C9 C 0.2788(2) 0.61424(15) 0.84942(16) 0.0258(5) Uani 1 4 d .
C10 C 0.2195(2) 0.54328(15) 0.89366(16) 0.0248(5) Uani 1 4 d .
C11 C 0.2974(3) 0.45957(18) 1.13038(17) 0.0381(6) Uani 1 4 d .
C12 C 0.3996(3) 0.53500(18) 1.12454(17) 0.0365(6) Uani 1 4 d .
C13 C 0.3349(3) 0.64142(17) 0.65297(17) 0.0313(5) Uani 1 4 d .
C14 C 0.4156(3) 0.55768(18) 0.65470(19) 0.0386(6) Uani 1 4 d .
C15 C 0.2713(3) 0.6603(2) 0.55646(19) 0.0459(7) Uani 1 4 d .
C16 C 0.1156(3) 0.74228(16) 0.73770(17) 0.0307(5) Uani 1 4 d .
C17 C 0.2105(3) 0.81913(16) 0.7327(2) 0.0419(7) Uani 1 4 d .
C18 C 0.0315(3) 0.74817(18) 0.82212(19) 0.0382(6) Uani 1 4 d .
H2 H -0.00534 0.38891 0.88256 0.0379 Uiso 1 4 calc R
H3 H 0.08583 0.36095 1.03281 0.0411 Uiso 1 4 calc R
H7 H 0.50269 0.67221 1.01404 0.0384 Uiso 1 4 calc R
H8 H 0.42167 0.70727 0.86356 0.0359 Uiso 1 4 calc R
H11A H 0.34537 0.40448 1.14267 0.0457 Uiso 1 4 calc R
H11B H 0.23474 0.46991 1.17982 0.0457 Uiso 1 4 calc R
H12A H 0.38409 0.57885 1.17214 0.0438 Uiso 1 4 calc R
H12B H 0.49376 0.51376 1.13334 0.0438 Uiso 1 4 calc R
H13 H 0.39893 0.68934 0.67015 0.0376 Uiso 1 4 calc R
H14A H 0.48725 0.56167 0.61118 0.0463 Uiso 1 4 calc R
H14B H 0.35521 0.50967 0.63722 0.0463 Uiso 1 4 calc R
H14C H 0.45629 0.54793 0.71684 0.0463 Uiso 1 4 calc R
H15A H 0.2075 0.61436 0.53808 0.0551 Uiso 1 4 calc R
H15B H 0.34261 0.6633 0.51262 0.0551 Uiso 1 4 calc R
H15C H 0.22315 0.71546 0.557 0.0551 Uiso 1 4 calc R
H16 H 0.05167 0.74403 0.68194 0.0369 Uiso 1 4 calc R
H17A H 0.27444 0.81917 0.78674 0.0503 Uiso 1 4 calc R
H17B H 0.15752 0.87248 0.73152 0.0503 Uiso 1 4 calc R
H17C H 0.26048 0.81519 0.67675 0.0503 Uiso 1 4 calc R
H18A H -0.02131 0.80158 0.81945 0.0458 Uiso 1 4 calc R
H18B H 0.09179 0.74793 0.87797 0.0458 Uiso 1 4 calc R
H18C H -0.03002 0.69877 0.82311 0.0458 Uiso 1 4 calc R

loop_
_atom_site_aniso_label
_atom_site_aniso_U_11
_atom_site_aniso_U_22
_atom_site_aniso_U_33
_atom_site_aniso_U_12
_atom_site_aniso_U_13
_atom_site_aniso_U_23
I21 0.03561(10) 0.03990(11) 0.03894(10) 0.00810(7) 0.00744(8) 0.00097(7)
I22 0.02941(10) 0.03187(9) 0.03494(10) -0.00227(7) 0.00004(7) 0.00367(7)
I23 0.06911(15) 0.04122(11) 0.03535(11) 0.00579(9) 0.00252(9) -0.00475(8)
Te1 0.02827(9) 0.02835(9) 0.02809(9) -0.00356(6) 0.00129(7) 0.00351(6)
P9 0.0265(3) 0.0247(3) 0.0255(3) -0.0014(3) 0.0018(2) 0.0055(3)
C1 0.0274(13) 0.0261(12) 0.0248(12) 0.0036(10) 0.0057(10) 0.0012(10)
C2 0.0357(14) 0.0268(13) 0.0333(13) -0.0020(11) 0.0105(11) 0.0010(11)
C3 0.0422(15) 0.0285(13) 0.0335(14) 0.0030(11) 0.0149(12) 0.0103(11)
C4 0.0366(14) 0.0325(13) 0.0265(12) 0.0123(11) 0.0109(11) 0.0063(11)
C5 0.0282(13) 0.0269(12) 0.0267(12) 0.0092(10) 0.0077(10) 0.0015(10)
C6 0.0321(13) 0.0323(13) 0.0257(12) 0.0112(11) 0.0048(10) -0.0016(10)
C7 0.0318(14) 0.0324(13) 0.0313(13) 0.0026(11) -0.0018(11) -0.0048(11)
C8 0.0298(13) 0.0268(12) 0.0332(13) 0.0004(10) 0.0029(10) 0.0015(10)
C9 0.0267(13) 0.0251(12) 0.0257(12) 0.0022(10) 0.0015(10) 0.0032(10)
C10 0.0242(12) 0.0250(12) 0.0257(12) 0.0058(10) 0.0059(9) 0.0027(10)
C11 0.0425(16) 0.0466(16) 0.0259(13) 0.0124(13) 0.0082(11) 0.0074(12)
C12 0.0436(16) 0.0422(15) 0.0237(12) 0.0138(12) 0.0020(11) 0.0004(11)
C13 0.0296(14) 0.0348(14) 0.0301(13) -0.0054(11) 0.0055(10) 0.0031(11)
C14 0.0339(15) 0.0423(16) 0.0402(15) 0.0010(12) 0.0069(12) -0.0003(13)
C15 0.0558(19) 0.0548(18) 0.0275(14) -0.0010(15) 0.0056(13) 0.0091(13)
C16 0.0279(13) 0.0295(13) 0.0343(13) 0.0008(10) -0.0024(11) 0.0084(11)
C17 0.0420(17) 0.0257(13) 0.0578(18) -0.0024(12) 0.0022(14) 0.0074(13)
C18 0.0363(15) 0.0371(15) 0.0416(15) 0.0058(12) 0.0056(12) 0.0020(12)

loop_
_atom_type_symbol
_atom_type_description
_atom_type_scat_dispersion_real
_atom_type_scat_dispersion_imag
_atom_type_scat_source
C C 0.0033 0.0016
;
International Tables for Crystallography
(Vol. C, Tables 4.2.6.8 and 6.1.1.4)
;
H H 0.0000 0.0000
;
International Tables for Crystallography
(Vol. C, Table 6.1.1.4)
;
I I -0.4742 1.8119
;
International Tables for Crystallography
(Vol. C, Tables 4.2.6.8 and 6.1.1.4)
;
P P 0.1023 0.0942
;
International Tables for Crystallography
(Vol. C, Tables 4.2.6.8 and 6.1.1.4)
;
Te Te -0.5308 1.6751
;
International Tables for Crystallography
(Vol. C, Tables 4.2.6.8 and 6.1.1.4)
;

loop_
_geom_angle_atom_site_label_1
_geom_angle_atom_site_label_2
_geom_angle_atom_site_label_3
_geom_angle
_geom_angle_publ_flag
I21 I22 I23 175.202(10) yes
P9 Te1 C1 83.17(7) yes
Te1 P9 C9 99.37(8) yes
Te1 P9 C13 114.36(9) yes
Te1 P9 C16 110.95(8) yes
C9 P9 C13 110.57(11) yes
C9 P9 C16 110.81(11) yes
C13 P9 C16 110.34(12) yes
Te1 C1 C2 124.78(17) yes
Te1 C1 C10 115.84(17) yes
C2 C1 C10 119.4(2) yes
C1 C2 C3 121.6(2) yes
C2 C3 C4 120.2(2) yes
C3 C4 C5 118.1(2) yes
C3 C4 C11 133.8(2) yes
C5 C4 C11 108.1(2) yes
C4 C5 C6 113.3(2) yes
C4 C5 C10 123.4(2) yes
C6 C5 C10 123.3(2) yes
C5 C6 C7 119.0(2) yes
C5 C6 C12 108.2(2) yes
C7 C6 C12 132.8(2) yes
C6 C7 C8 119.3(2) yes
C7 C8 C9 121.8(2) yes
P9 C9 C8 124.67(19) yes
P9 C9 C10 115.17(17) yes
C8 C9 C10 120.1(2) yes
C1 C10 C5 117.3(2) yes
C1 C10 C9 126.2(2) yes
C5 C10 C9 116.5(2) yes
C4 C11 C12 104.9(2) yes
C6 C12 C11 105.4(2) yes
P9 C13 C14 111.20(18) yes
P9 C13 C15 110.54(19) yes
C14 C13 C15 111.4(2) yes
P9 C16 C17 112.67(18) yes
P9 C16 C18 110.12(18) yes
C17 C16 C18 111.0(2) yes
C1 C2 H2 119.193 no
C3 C2 H2 119.186 no
C2 C3 H3 119.894 no
C4 C3 H3 119.895 no
C6 C7 H7 120.348 no
C8 C7 H7 120.372 no
C7 C8 H8 119.097 no
C9 C8 H8 119.118 no
C4 C11 H11A 110.778 no
C4 C11 H11B 110.775 no
C12 C11 H11A 110.772 no
C12 C11 H11B 110.776 no
H11A C11 H11B 108.847 no
C6 C12 H12A 110.656 no
C6 C12 H12B 110.653 no
C11 C12 H12A 110.650 no
C11 C12 H12B 110.654 no
H12A C12 H12B 108.771 no
P9 C13 H13 107.853 no
C14 C13 H13 107.850 no
C15 C13 H13 107.845 no
C13 C14 H14A 109.474 no
C13 C14 H14B 109.469 no
C13 C14 H14C 109.461 no
H14A C14 H14B 109.486 no
H14A C14 H14C 109.470 no
H14B C14 H14C 109.467 no
C13 C15 H15A 109.480 no
C13 C15 H15B 109.470 no
C13 C15 H15C 109.478 no
H15A C15 H15B 109.470 no
H15A C15 H15C 109.466 no
H15B C15 H15C 109.464 no
P9 C16 H16 107.628 no
C17 C16 H16 107.612 no
C18 C16 H16 107.621 no
C16 C17 H17A 109.463 no
C16 C17 H17B 109.470 no
C16 C17 H17C 109.470 no
H17A C17 H17B 109.471 no
H17A C17 H17C 109.475 no
H17B C17 H17C 109.478 no
C16 C18 H18A 109.474 no
C16 C18 H18B 109.474 no
C16 C18 H18C 109.472 no
H18A C18 H18B 109.475 no
H18A C18 H18C 109.464 no
H18B C18 H18C 109.467 no

loop_
_geom_bond_atom_site_label_1
_geom_bond_atom_site_label_2
_geom_bond_distance
_geom_bond_publ_flag
I21 I22 2.9943(5) yes
I22 I23 2.8586(4) yes
Te1 P9 2.4622(7) yes
Te1 C1 2.130(2) yes
P9 C9 1.795(2) yes
P9 C13 1.825(3) yes
P9 C16 1.829(3) yes
C1 C2 1.378(3) yes
C1 C10 1.416(3) yes
C2 C3 1.420(3) yes
C3 C4 1.361(4) yes
C4 C5 1.403(3) yes
C4 C11 1.518(3) yes
C5 C6 1.403(3) yes
C5 C10 1.404(3) yes
C6 C7 1.374(4) yes
C6 C12 1.507(3) yes
C7 C8 1.410(3) yes
C8 C9 1.383(3) yes
C9 C10 1.420(3) yes
C11 C12 1.553(4) yes
C13 C14 1.526(4) yes
C13 C15 1.534(4) yes
C16 C17 1.523(4) yes
C16 C18 1.527(4) yes
C2 H2 0.950 no
C3 H3 0.950 no
C7 H7 0.950 no
C8 H8 0.950 no
C11 H11A 0.990 no
C11 H11B 0.990 no
C12 H12A 0.990 no
C12 H12B 0.990 no
C13 H13 1.000 no
C14 H14A 0.980 no
C14 H14B 0.980 no
C14 H14C 0.980 no
C15 H15A 0.980 no
C15 H15B 0.980 no
C15 H15C 0.980 no
C16 H16 1.000 no
C17 H17A 0.980 no
C17 H17B 0.980 no
C17 H17C 0.980 no
C18 H18A 0.980 no
C18 H18B 0.980 no
C18 H18C 0.980 no

loop_
_geom_contact_atom_site_label_1
_geom_contact_atom_site_label_2
_geom_contact_distance
_geom_contact_publ_flag
_geom_contact_site_symmetry_2
C1 C4 2.827(3) no .
C2 C5 2.736(3) no .
C3 C6 3.599(4) no .
C3 C10 2.817(3) no .
C5 C8 2.743(3) no .
C6 C9 2.811(3) no .
C7 C10 2.839(3) no .
C8 C13 3.530(3) no .
C9 C14 3.331(4) no .
C9 C18 3.218(4) no .
C13 C17 3.263(4) no .
C15 C16 3.381(4) no .
I21 Te1 3.4967(5) no 2_556
Te1 I21 3.4967(5) no 2_546
C1 C17 3.455(4) no 2_546
C2 C3 3.521(4) no 3_567
C2 C4 3.515(4) no 3_567
C2 C17 3.502(4) no 2_546
C3 C2 3.521(4) no 3_567
C4 C2 3.515(4) no 3_567
C6 C6 3.502(4) no 3_667
C7 C11 3.596(4) no 3_667
C11 C7 3.596(4) no 3_667
C17 C1 3.455(4) no 2_556
C17 C2 3.502(4) no 2_556
Te1 H2 3.1917 no .
Te1 H14B 3.3562 no .
Te1 H15A 3.4868 no .
Te1 H16 3.5423 no .
Te1 H18C 3.2958 no .
P9 H8 2.9391 no .
P9 H14B 2.9362 no .
P9 H14C 2.8916 no .
P9 H15A 2.9232 no .
P9 H15C 2.8904 no .
P9 H17A 2.9571 no .
P9 H17C 2.9312 no .
P9 H18B 2.9307 no .
P9 H18C 2.8606 no .
C1 H3 3.2909 no .
C1 H18C 3.5679 no .
C3 H11A 2.9691 no .
C3 H11B 2.9720 no .
C4 H2 3.2583 no .
C4 H12A 3.1058 no .
C4 H12B 3.0936 no .
C5 H3 3.2364 no .
C5 H7 3.2572 no .
C5 H11A 3.0364 no .
C5 H11B 3.0184 no .
C5 H12A 3.0212 no .
C5 H12B 3.0202 no .
C6 H8 3.2536 no .
C6 H11A 3.1062 no .
C6 H11B 3.0941 no .
C7 H12A 2.9524 no .
C7 H12B 2.9579 no .
C8 H13 3.3085 no .
C8 H14C 3.2386 no .
C8 H17A 3.0788 no .
C8 H18B 3.1766 no .
C9 H7 3.2925 no .
C9 H13 3.1545 no .
C9 H14C 2.8758 no .
C9 H17A 3.3108 no .
C9 H18B 2.8281 no .
C9 H18C 3.3271 no .
C10 H2 3.2687 no .
C10 H8 3.2839 no .
C10 H14C 3.5818 no .
C10 H18B 3.4234 no .
C10 H18C 3.5620 no .
C11 H3 2.8976 no .
C12 H7 2.8921 no .
C13 H8 3.2977 no .
C13 H16 3.2725 no .
C13 H17A 3.4510 no .
C13 H17C 2.8242 no .
C14 H15A 2.7366 no .
C14 H15B 2.7049 no .
C14 H15C 3.3673 no .
C15 H14A 2.7111 no .
C15 H14B 2.7266 no .
C15 H14C 3.3689 no .
C15 H16 3.1963 no .
C15 H17C 2.9808 no .
C16 H8 3.4890 no .
C16 H13 3.1346 no .
C16 H15C 2.9249 no .
C17 H8 3.2476 no .
C17 H13 2.9277 no .
C17 H15C 3.0318 no .
C17 H18A 2.6961 no .
C17 H18B 2.7138 no .
C17 H18C 3.3552 no .
C18 H17A 2.7215 no .
C18 H17B 2.6863 no .
C18 H17C 3.3557 no .
H2 H3 2.3571 no .
H3 H11A 3.0214 no .
H3 H11B 3.0407 no .
H7 H8 2.3522 no .
H7 H12A 3.0158 no .
H7 H12B 3.0165 no .
H8 H13 2.8254 no .
H8 H14C 3.3002 no .
H8 H17A 2.4906 no .
H8 H17C 3.4988 no .
H8 H18B 3.3435 no .
H11A H12A 2.7653 no .
H11A H12B 2.2537 no .
H11B H12A 2.2537 no .
H11B H12B 2.7740 no .
H13 H14A 2.3497 no .
H13 H14B 2.8602 no .
H13 H14C 2.3586 no .
H13 H15A 2.8660 no .
H13 H15B 2.3630 no .
H13 H15C 2.3595 no .
H13 H16 3.5536 no .
H13 H17A 2.9514 no .
H13 H17C 2.3922 no .
H14A H15A 3.0199 no .
H14A H15B 2.5215 no .
H14A H15C 3.5938 no .
H14B H15A 2.5722 no .
H14B H15B 2.9956 no .
H14C H15B 3.5949 no .
H15A H16 3.3467 no .
H15B H17C 3.4877 no .
H15C H16 2.5976 no .
H15C H17C 2.3452 no .
H16 H17A 2.8556 no .
H16 H17B 2.3473 no .
H16 H17C 2.3484 no .
H16 H18A 2.3448 no .
H16 H18B 2.8589 no .
H16 H18C 2.3594 no .
H17A H18A 3.0050 no .
H17A H18B 2.5568 no .
H17B H18A 2.4998 no .
H17B H18B 2.9790 no .
H17B H18C 3.5766 no .
H17C H18A 3.5800 no .
I21 H2 3.0404 no 2_556
I21 H8 3.0642 no .
I21 H12A 3.4261 no 4_564
I21 H18A 3.3520 no 1_655
I22 H2 3.4897 no 2_556
I22 H12A 3.5157 no 4_564
I22 H13 3.3693 no .
I22 H14A 3.4388 no .
I22 H16 3.2035 no 1_655
I22 H18C 3.4177 no 1_655
I23 H14B 3.3392 no 3_666
I23 H17A 3.3816 no 4_564
Te1 H11B 3.2216 no 3_567
Te1 H17A 3.5795 no 2_546
C1 H3 3.5113 no 3_567
C1 H11B 3.5223 no 3_567
C1 H17A 3.5762 no 2_546
C1 H17B 3.2164 no 2_546
C1 H17C 3.0284 no 2_546
C2 H11B 3.5721 no 3_567
C2 H17B 3.5903 no 2_546
C2 H17C 2.7510 no 2_546
C3 H15C 3.4779 no 2_546
C3 H17C 3.2129 no 2_546
C3 H18C 3.2432 no 3_567
C4 H2 3.4482 no 3_567
C4 H7 3.5134 no 3_667
C5 H12B 3.0382 no 3_667
C6 H12B 3.0805 no 3_667
C7 H11A 3.0463 no 3_667
C7 H12B 3.0564 no 3_667
C7 H16 3.5396 no 4_565
C8 H11A 2.9557 no 3_667
C8 H12B 3.0070 no 3_667
C9 H12B 3.0026 no 3_667
C10 H3 3.5873 no 3_567
C10 H12B 3.0199 no 3_667
C10 H17B 3.4785 no 2_546
C11 H14C 3.2043 no 3_667
C12 H14C 2.9394 no 3_667
C12 H17B 3.2465 no 4_565
C14 H12B 3.3516 no 3_667
C14 H17B 3.4181 no 2_546
C17 H14B 3.5931 no 2_556
C18 H3 2.9948 no 3_567
H2 I21 3.0404 no 2_546
H2 I22 3.4897 no 2_546
H2 C4 3.4482 no 3_567
H2 H11B 3.2472 no 3_567
H2 H13 3.3765 no 2_546
H2 H17C 2.8589 no 2_546
H3 C1 3.5113 no 3_567
H3 C10 3.5873 no 3_567
H3 C18 2.9948 no 3_567
H3 H15B 3.2278 no 2_546
H3 H15C 3.2679 no 2_546
H3 H17C 3.5597 no 2_546
H3 H18A 3.4012 no 3_567
H3 H18B 2.8115 no 3_567
H3 H18C 2.3878 no 3_567
H7 C4 3.5134 no 3_667
H7 H11A 3.0475 no 3_667
H7 H12B 3.5997 no 3_667
H7 H15C 2.8345 no 4_565
H7 H16 2.7863 no 4_565
H7 H17B 3.5049 no 4_565
H7 H17C 3.3834 no 4_565
H8 I21 3.0642 no .
H8 H11A 2.8913 no 3_667
H8 H12B 3.5333 no 3_667
H11A C7 3.0463 no 3_667
H11A C8 2.9557 no 3_667
H11A H7 3.0475 no 3_667
H11A H8 2.8913 no 3_667
H11A H14C 2.8479 no 3_667
H11A H18C 3.5693 no 3_567
H11B Te1 3.2216 no 3_567
H11B C1 3.5223 no 3_567
H11B C2 3.5721 no 3_567
H11B H2 3.2472 no 3_567
H11B H14C 3.3388 no 3_667
H11B H18C 3.3105 no 3_567
H12A I21 3.4261 no 4_465
H12A I22 3.5157 no 4_465
H12A H14C 2.9471 no 3_667
H12A H16 3.2110 no 4_565
H12A H17B 2.8922 no 4_565
H12A H18A 2.9478 no 4_565
H12B C5 3.0382 no 3_667
H12B C6 3.0805 no 3_667
H12B C7 3.0564 no 3_667
H12B C8 3.0070 no 3_667
H12B C9 3.0026 no 3_667
H12B C10 3.0199 no 3_667
H12B C14 3.3516 no 3_667
H12B H7 3.5997 no 3_667
H12B H8 3.5333 no 3_667
H12B H14B 3.5969 no 3_667
H12B H14C 2.4070 no 3_667
H12B H17B 2.7421 no 4_565
H13 I22 3.3693 no .
H13 H2 3.3765 no 2_556
H14A I22 3.4388 no .
H14B I23 3.3392 no 3_666
H14B C17 3.5931 no 2_546
H14B H12B 3.5969 no 3_667
H14B H17A 3.4341 no 2_546
H14B H17B 2.8699 no 2_546
H14C C11 3.2043 no 3_667
H14C C12 2.9394 no 3_667
H14C H11A 2.8479 no 3_667
H14C H11B 3.3388 no 3_667
H14C H12A 2.9471 no 3_667
H14C H12B 2.4070 no 3_667
H14C H17B 3.0593 no 2_546
H15B H3 3.2278 no 2_556
H15B H18A 3.2349 no 4_564
H15B H18B 3.5202 no 4_564
H15C C3 3.4779 no 2_556
H15C H3 3.2679 no 2_556
H15C H7 2.8345 no 4_464
H16 I22 3.2035 no 1_455
H16 C7 3.5396 no 4_464
H16 H7 2.7863 no 4_464
H16 H12A 3.2110 no 4_464
H17A I23 3.3816 no 4_465
H17A Te1 3.5795 no 2_556
H17A C1 3.5762 no 2_556
H17A H14B 3.4341 no 2_556
H17B C1 3.2164 no 2_556
H17B C2 3.5903 no 2_556
H17B C10 3.4785 no 2_556
H17B C12 3.2465 no 4_464
H17B C14 3.4181 no 2_556
H17B H7 3.5049 no 4_464
H17B H12A 2.8922 no 4_464
H17B H12B 2.7421 no 4_464
H17B H14B 2.8699 no 2_556
H17B H14C 3.0593 no 2_556
H17C C1 3.0284 no 2_556
H17C C2 2.7510 no 2_556
H17C C3 3.2129 no 2_556
H17C H2 2.8589 no 2_556
H17C H3 3.5597 no 2_556
H17C H7 3.3834 no 4_464
H18A I21 3.3520 no 1_455
H18A H3 3.4012 no 3_567
H18A H12A 2.9478 no 4_464
H18A H15B 3.2349 no 4_465
H18B H3 2.8115 no 3_567
H18B H15B 3.5202 no 4_465
H18C I22 3.4177 no 1_455
H18C C3 3.2432 no 3_567
H18C H3 2.3878 no 3_567
H18C H11A 3.5693 no 3_567
H18C H11B 3.3105 no 3_567

loop_
_geom_torsion_atom_site_label_1
_geom_torsion_atom_site_label_2
_geom_torsion_atom_site_label_3
_geom_torsion_atom_site_label_4
_geom_torsion
_geom_torsion_publ_flag
P9 Te1 C1 C2 176.69(17) no
P9 Te1 C1 C10 -3.72(13) no
C1 Te1 P9 C9 4.38(7) no
C1 Te1 P9 C13 122.13(7) no
C1 Te1 P9 C16 -112.28(7) no
Te1 P9 C9 C8 177.22(16) no
Te1 P9 C9 C10 -5.10(16) no
Te1 P9 C13 C14 -56.98(15) no
Te1 P9 C13 C15 67.28(16) no
Te1 P9 C16 C17 -170.10(10) no
Te1 P9 C16 C18 65.42(14) no
C9 P9 C13 C14 54.17(17) no
C9 P9 C13 C15 178.43(13) no
C13 P9 C9 C8 56.7(2) no
C13 P9 C9 C10 -125.66(16) no
C9 P9 C16 C17 80.51(17) no
C9 P9 C16 C18 -43.97(17) no
C16 P9 C9 C8 -66.0(2) no
C16 P9 C9 C10 111.66(16) no
C13 P9 C16 C17 -42.29(18) no
C13 P9 C16 C18 -166.77(13) no
C16 P9 C13 C14 177.11(13) no
C16 P9 C13 C15 -58.63(18) no
Te1 C1 C2 C3 178.44(14) no
Te1 C1 C10 C5 -178.99(13) no
Te1 C1 C10 C9 1.4(3) no
C2 C1 C10 C5 0.6(3) no
C2 C1 C10 C9 -178.9(2) no
C10 C1 C2 C3 -1.1(4) no
C1 C2 C3 C4 1.1(4) no
C2 C3 C4 C5 -0.6(4) no
C2 C3 C4 C11 178.2(2) no
C3 C4 C5 C6 -179.4(2) no
C3 C4 C5 C10 0.1(4) no
C3 C4 C11 C12 179.7(3) no
C5 C4 C11 C12 -1.5(3) no
C11 C4 C5 C6 1.5(3) no
C11 C4 C5 C10 -179.0(2) no
C4 C5 C6 C7 179.5(2) no
C4 C5 C6 C12 -0.9(3) no
C4 C5 C10 C1 -0.1(3) no
C4 C5 C10 C9 179.5(2) no
C6 C5 C10 C1 179.3(2) no
C6 C5 C10 C9 -1.0(3) no
C10 C5 C6 C7 -0.0(4) no
C10 C5 C6 C12 179.6(2) no
C5 C6 C7 C8 0.7(4) no
C5 C6 C12 C11 -0.1(3) no
C7 C6 C12 C11 179.4(3) no
C12 C6 C7 C8 -178.8(2) no
C6 C7 C8 C9 -0.3(4) no
C7 C8 C9 P9 176.80(19) no
C7 C8 C9 C10 -0.8(4) no
P9 C9 C10 C1 3.2(3) no
P9 C9 C10 C5 -176.39(14) no
C8 C9 C10 C1 -179.0(2) no
C8 C9 C10 C5 1.4(3) no
C4 C11 C12 C6 0.9(3) no
